data_4035504
loop_
_publ_author_name
'Kowalkowska, Anna'
'Jo\'nczyk, Andrzej'
'Maurin, Jan K.'

_publ_section_title
;
 Domino Reaction of Pyrrolidinium Ylides: Michael Addition/[1,2]-Stevens
 Rearrangement.
;
_journal_issue 7
_journal_name_full 'The Journal of organic chemistry'
_journal_page_first 4105
_journal_page_last 4110
_journal_paper_doi 10.1021/acs.joc.7b03278
_journal_volume 83
_journal_year 2018
_chemical_formula_moiety 'C22 H24 N2 O3 S'
_chemical_formula_sum 'C22 H24 N2 O3 S'
_chemical_formula_weight 396.49
_chemical_melting_point 411
_chemical_name_systematic
; 
2-cyano-1-methyl-3-(4-methoxyphenyl)-2-(2-phenylsulfonylethyl)piperidine
;
_space_group_IT_number 14
_space_group_name_Hall '-P 2yn'
_space_group_name_H-M_alt 'P 1 21/n 1'
_symmetry_cell_setting monoclinic
_symmetry_space_group_name_Hall '-P 2yn'
_symmetry_space_group_name_H-M 'P 1 21/n 1'
_atom_sites_solution_hydrogens geom
_atom_sites_solution_primary direct
_atom_sites_solution_secondary difmap
_audit_creation_method SHELXL-97
_audit_update_record
;
2018-02-01 # Formatted by publCIF
;
_cell_angle_alpha 90.00
_cell_angle_beta 95.5410(10)
_cell_angle_gamma 90.00
_cell_formula_units_Z 4
_cell_length_a 10.90480(10)
_cell_length_b 11.17140(10)
_cell_length_c 17.31320(10)
_cell_measurement_reflns_used 19818
_cell_measurement_temperature 293(2)
_cell_measurement_theta_max 71.1490
_cell_measurement_theta_min 2.5820
_cell_volume 2099.27(3)
_computing_cell_refinement 'CrysAlisPro 1.171.39.25a (Rigaku OD, 2015)'
_computing_data_collection 'CrysAlisPro 1.171.39.25a (Rigaku OD, 2015)'
_computing_data_reduction 'CrysAlisPro 1.171.39.25a (Rigaku OD, 2015)'
_computing_molecular_graphics 'XP (Bruker AXS, 2001)'
_computing_publication_material 'SHELXL-97 (Sheldrick, 1997)'
_computing_structure_refinement 'SHELXL-97 (Sheldrick, 1997)'
_computing_structure_solution 'SHELXS-97 (Sheldrick, 1990)'
_diffrn_ambient_temperature 293(2)
_diffrn_detector 'CCD plate'
_diffrn_detector_area_resol_mean 10.4922
_diffrn_detector_type Ruby
_diffrn_measured_fraction_theta_full 0.994
_diffrn_measured_fraction_theta_max 0.994
_diffrn_measurement_device 'four-circle diffractometer'
_diffrn_measurement_device_type 'Xcalibur, Ruby'
_diffrn_measurement_method '\w scans'
_diffrn_radiation_monochromator graphite
_diffrn_radiation_probe x-ray
_diffrn_radiation_type 'Cu K\a'
_diffrn_radiation_wavelength 1.54184
_diffrn_reflns_av_R_equivalents 0.0367
_diffrn_reflns_av_sigmaI/netI 0.0145
_diffrn_reflns_limit_h_max 13
_diffrn_reflns_limit_h_min -13
_diffrn_reflns_limit_k_max 13
_diffrn_reflns_limit_k_min -13
_diffrn_reflns_limit_l_max 20
_diffrn_reflns_limit_l_min -21
_diffrn_reflns_number 37267
_diffrn_reflns_theta_full 71.22
_diffrn_reflns_theta_max 71.22
_diffrn_reflns_theta_min 4.60
_diffrn_source 'fine-focus sealed X-ray tube'
_diffrn_source_type 'Enhance (Cu) X-ray Source'
_exptl_absorpt_coefficient_mu 1.567
_exptl_absorpt_correction_T_max 0.777
_exptl_absorpt_correction_T_min 0.618
_exptl_absorpt_correction_type analytical
_exptl_absorpt_process_details
;
CrysAlisPro 1.171.39.25a (Rigaku Oxford Diffraction, 2015)
Analytical numeric absorption correction using a multifaceted crystal
			model based on expressions derived by R.C. Clark & J.S. Reid.
(Clark, R. C. & Reid, J. S. (1995). Acta Cryst. A51, 887-897)
Empirical absorption correction using spherical harmonics,
 implemented in SCALE3 ABSPACK scaling algorithm.
;
_exptl_crystal_colour 'colourless, transparent'
_exptl_crystal_density_diffrn 1.255
_exptl_crystal_density_method 'not measured'
_exptl_crystal_description 'paralellepiped, cut from longer'
_exptl_crystal_F_000 840
_exptl_crystal_size_max 0.367
_exptl_crystal_size_mid 0.244
_exptl_crystal_size_min 0.185
_refine_diff_density_max 0.623
_refine_diff_density_min -0.270
_refine_diff_density_rms 0.049
_refine_ls_extinction_method none
_refine_ls_goodness_of_fit_ref 1.064
_refine_ls_hydrogen_treatment mixed
_refine_ls_matrix_type full
_refine_ls_number_parameters 253
_refine_ls_number_reflns 4060
_refine_ls_number_restraints 0
_refine_ls_restrained_S_all 1.064
_refine_ls_R_factor_all 0.0494
_refine_ls_R_factor_gt 0.0444
_refine_ls_shift/su_max 0.000
_refine_ls_shift/su_mean 0.000
_refine_ls_structure_factor_coef Fsqd
_refine_ls_weighting_details 'calc w=1/[\s^2^(Fo^2^)+(0.0885P)^2^+0.3757P] where P=(Fo^2^+2Fc^2^)/3'
_refine_ls_weighting_scheme calc
_refine_ls_wR_factor_gt 0.1302
_refine_ls_wR_factor_ref 0.1368
_reflns_number_gt 3618
_reflns_number_total 4060
_reflns_threshold_expression >2sigma(I)
_cod_data_source_file jo7b03278_si_004.cif
_cod_data_source_block pw13abs
_cod_database_code 4035504

loop_
_symmetry_equiv_pos_as_xyz
'x, y, z'
'-x+1/2, y+1/2, -z+1/2'
'-x, -y, -z'
'x-1/2, -y-1/2, z-1/2'

loop_
_atom_site_label
_atom_site_type_symbol
_atom_site_fract_x
_atom_site_fract_y
_atom_site_fract_z
_atom_site_U_iso_or_equiv
_atom_site_adp_type
_atom_site_occupancy
_atom_site_symmetry_multiplicity
_atom_site_calc_flag
_atom_site_refinement_flags
S1 S 0.44304(3) 0.01476(4) 0.13456(2) 0.04440(15) Uani 1 1 d .
O1 O 0.40478(14) -0.03020(14) 0.20564(9) 0.0656(4) Uani 1 1 d .
O2 O 0.42492(13) -0.05997(13) 0.06675(8) 0.0646(4) Uani 1 1 d .
O3 O 0.61659(15) -0.18897(17) 0.52860(9) 0.0790(5) Uani 1 1 d .
N1 N 0.86652(13) 0.05421(13) 0.14197(8) 0.0489(3) Uani 1 1 d .
N2 N 0.93972(16) -0.22094(14) 0.21629(10) 0.0611(4) Uani 1 1 d .
C2 C 0.81506(15) -0.01872(13) 0.20120(9) 0.0405(3) Uani 1 1 d .
C3 C 0.82341(15) 0.04845(15) 0.28073(9) 0.0450(4) Uani 1 1 d .
H3 H 0.7723 0.1203 0.2724 0.054 Uiso 1 1 calc R
C4 C 0.95547(18) 0.09253(19) 0.30357(12) 0.0613(5) Uani 1 1 d .
C5 C 0.9991(2) 0.1681(2) 0.23877(14) 0.0690(6) Uani 1 1 d .
H5A H 0.9481 0.2390 0.2313 0.083 Uiso 1 1 calc R
H5B H 1.0834 0.1935 0.2528 0.083 Uiso 1 1 calc R
C6 C 0.99217(18) 0.09696(18) 0.16423(12) 0.0589(5) Uani 1 1 d .
H6A H 1.0187 0.1468 0.1231 0.071 Uiso 1 1 calc R
H6B H 1.0476 0.0290 0.1708 0.071 Uiso 1 1 calc R
C7 C 0.8613(2) -0.0029(2) 0.06579(11) 0.0644(5) Uani 1 1 d .
H7A H 0.8963 0.0496 0.0299 0.097 Uiso 1 1 calc R
H7B H 0.7771 -0.0195 0.0476 0.097 Uiso 1 1 calc R
H7C H 0.9071 -0.0765 0.0698 0.097 Uiso 1 1 calc R
C8 C 0.88511(15) -0.13447(15) 0.21203(9) 0.0445(4) Uani 1 1 d .
C9 C 0.67997(14) -0.05408(14) 0.17455(9) 0.0421(3) Uani 1 1 d .
H9A H 0.6792 -0.1099 0.1316 0.050 Uiso 1 1 calc R
H9B H 0.6445 -0.0942 0.2168 0.050 Uiso 1 1 calc R
C10 C 0.60106(15) 0.05491(15) 0.14930(10) 0.0470(4) Uani 1 1 d .
H10A H 0.6274 0.0872 0.1016 0.056 Uiso 1 1 calc R
H10B H 0.6122 0.1165 0.1888 0.056 Uiso 1 1 calc R
C11 C 0.36998(14) 0.15422(15) 0.11410(9) 0.0436(3) Uani 1 1 d .
C12 C 0.37454(19) 0.20554(19) 0.04191(11) 0.0579(5) Uani 1 1 d .
H12 H 0.4139 0.1667 0.0037 0.069 Uiso 1 1 calc R
C13 C 0.3194(2) 0.3158(2) 0.02751(14) 0.0760(6) Uani 1 1 d .
H13 H 0.3219 0.3519 -0.0207 0.091 Uiso 1 1 calc R
C14 C 0.2610(2) 0.3721(2) 0.08411(16) 0.0772(7) Uani 1 1 d .
H14 H 0.2225 0.4453 0.0735 0.093 Uiso 1 1 calc R
C15 C 0.2586(2) 0.3217(2) 0.15614(15) 0.0721(6) Uani 1 1 d .
H15 H 0.2201 0.3614 0.1944 0.086 Uiso 1 1 calc R
C16 C 0.31380(17) 0.21140(18) 0.17194(11) 0.0565(4) Uani 1 1 d .
H16 H 0.3130 0.1766 0.2207 0.068 Uiso 1 1 calc R
C21 C 0.77081(16) -0.02163(15) 0.34513(9) 0.0449(4) Uani 1 1 d .
C22 C 0.64948(17) -0.00389(17) 0.36096(10) 0.0522(4) Uani 1 1 d .
H22 H 0.6001 0.0488 0.3302 0.063 Uiso 1 1 calc R
C23 C 0.60037(18) -0.0622(2) 0.42105(11) 0.0592(5) Uani 1 1 d .
H23 H 0.5185 -0.0496 0.4297 0.071 Uiso 1 1 calc R
C24 C 0.67241(18) -0.13946(18) 0.46854(10) 0.0559(4) Uani 1 1 d .
C25 C 0.79331(19) -0.15994(19) 0.45425(10) 0.0575(5) Uani 1 1 d .
H25 H 0.8423 -0.2123 0.4855 0.069 Uiso 1 1 calc R
C26 C 0.84099(17) -0.10169(18) 0.39279(10) 0.0534(4) Uani 1 1 d .
H26 H 0.9220 -0.1165 0.3832 0.064 Uiso 1 1 calc R
C27 C 0.6905(3) -0.2445(3) 0.58894(13) 0.0812(7) Uani 1 1 d .
H27A H 0.6393 -0.2749 0.6266 0.122 Uiso 1 1 calc R
H27B H 0.7476 -0.1873 0.6132 0.122 Uiso 1 1 calc R
H27C H 0.7351 -0.3093 0.5684 0.122 Uiso 1 1 calc R

loop_
_atom_site_aniso_label
_atom_site_aniso_U_11
_atom_site_aniso_U_22
_atom_site_aniso_U_33
_atom_site_aniso_U_23
_atom_site_aniso_U_13
_atom_site_aniso_U_12
S1 0.0381(2) 0.0450(2) 0.0500(3) 0.00387(15) 0.00398(16) -0.00111(14)
O1 0.0575(8) 0.0696(9) 0.0719(9) 0.0241(7) 0.0173(6) 0.0027(6)
O2 0.0607(8) 0.0584(8) 0.0732(8) -0.0156(7) -0.0017(6) -0.0027(6)
O3 0.0731(10) 0.1041(12) 0.0625(8) 0.0215(8) 0.0202(7) 0.0110(9)
N1 0.0441(8) 0.0483(8) 0.0554(8) 0.0081(6) 0.0100(6) 0.0009(6)
N2 0.0639(10) 0.0483(9) 0.0708(10) 0.0028(7) 0.0053(8) 0.0133(7)
C2 0.0388(8) 0.0370(8) 0.0457(8) 0.0022(6) 0.0044(6) 0.0033(6)
C3 0.0410(8) 0.0422(8) 0.0517(9) -0.0041(7) 0.0038(6) 0.0024(6)
C4 0.0518(10) 0.0675(12) 0.0641(11) -0.0111(9) 0.0037(8) -0.0155(9)
C5 0.0600(12) 0.0580(11) 0.0903(15) -0.0091(10) 0.0147(10) -0.0178(9)
C6 0.0498(10) 0.0558(10) 0.0733(11) 0.0045(9) 0.0167(8) -0.0064(8)
C7 0.0637(13) 0.0820(14) 0.0492(10) 0.0074(9) 0.0137(9) -0.0015(10)
C8 0.0436(8) 0.0425(9) 0.0474(8) -0.0004(6) 0.0043(6) 0.0021(7)
C9 0.0403(8) 0.0399(8) 0.0455(8) 0.0022(6) 0.0011(6) 0.0000(6)
C10 0.0391(8) 0.0442(8) 0.0569(9) 0.0068(7) 0.0004(7) -0.0003(6)
C11 0.0345(7) 0.0481(8) 0.0471(8) 0.0021(6) -0.0009(6) -0.0006(6)
C12 0.0597(11) 0.0657(11) 0.0476(9) 0.0054(8) 0.0015(8) 0.0060(9)
C13 0.0765(14) 0.0770(15) 0.0737(13) 0.0292(11) 0.0034(11) 0.0118(12)
C14 0.0615(13) 0.0583(12) 0.1125(19) 0.0197(12) 0.0119(12) 0.0142(10)
C15 0.0586(12) 0.0637(13) 0.0968(16) -0.0053(11) 0.0220(11) 0.0120(10)
C16 0.0481(10) 0.0642(11) 0.0584(10) 0.0017(8) 0.0118(8) 0.0063(8)
C21 0.0433(9) 0.0478(9) 0.0431(8) -0.0063(6) 0.0019(6) 0.0030(7)
C22 0.0453(9) 0.0618(11) 0.0489(9) 0.0010(7) 0.0018(7) 0.0082(7)
C23 0.0441(9) 0.0800(13) 0.0543(9) 0.0020(9) 0.0083(7) 0.0064(9)
C24 0.0595(11) 0.0638(11) 0.0452(9) -0.0006(8) 0.0093(7) 0.0024(9)
C25 0.0610(11) 0.0621(11) 0.0491(9) 0.0042(8) 0.0040(8) 0.0159(9)
C26 0.0479(9) 0.0610(11) 0.0514(9) -0.0003(8) 0.0056(7) 0.0113(8)
C27 0.0962(18) 0.0913(17) 0.0571(11) 0.0203(11) 0.0117(11) 0.0073(14)

loop_
_atom_type_symbol
_atom_type_description
_atom_type_scat_dispersion_real
_atom_type_scat_dispersion_imag
_atom_type_scat_source
C C 0.0181 0.0091 'International Tables Vol C Tables 4.2.6.8 and 6.1.1.4'
H H 0.0000 0.0000 'International Tables Vol C Tables 4.2.6.8 and 6.1.1.4'
N N 0.0311 0.0180 'International Tables Vol C Tables 4.2.6.8 and 6.1.1.4'
O O 0.0492 0.0322 'International Tables Vol C Tables 4.2.6.8 and 6.1.1.4'
S S 0.3331 0.5567 'International Tables Vol C Tables 4.2.6.8 and 6.1.1.4'

loop_
_geom_angle_atom_site_label_1
_geom_angle_atom_site_label_2
_geom_angle_atom_site_label_3
_geom_angle
O1 S1 O2 118.07(10)
O1 S1 C11 108.58(8)
O2 S1 C11 108.89(8)
O1 S1 C10 108.98(8)
O2 S1 C10 108.60(9)
C11 S1 C10 102.61(8)
C24 O3 C27 118.60(18)
C7 N1 C2 113.89(14)
C7 N1 C6 109.47(15)
C2 N1 C6 114.13(14)
N1 C2 C8 109.96(13)
N1 C2 C9 110.52(13)
C8 C2 C9 105.92(13)
N1 C2 C3 110.88(13)
C8 C2 C3 108.50(13)
C9 C2 C3 110.92(13)
C21 C3 C4 112.77(14)
C21 C3 C2 113.89(13)
C4 C3 C2 110.72(14)
C21 C3 H3 106.3
C4 C3 H3 106.3
C2 C3 H3 106.3
C5 C4 C3 109.94(16)
C6 C5 C4 110.24(17)
C6 C5 H5A 109.6
C4 C5 H5A 109.6
C6 C5 H5B 109.6
C4 C5 H5B 109.6
H5A C5 H5B 108.1
N1 C6 C5 111.35(16)
N1 C6 H6A 109.4
C5 C6 H6A 109.4
N1 C6 H6B 109.4
C5 C6 H6B 109.4
H6A C6 H6B 108.0
N1 C7 H7A 109.5
N1 C7 H7B 109.5
H7A C7 H7B 109.5
N1 C7 H7C 109.5
H7A C7 H7C 109.5
H7B C7 H7C 109.5
N2 C8 C2 176.33(18)
C10 C9 C2 111.96(13)
C10 C9 H9A 109.2
C2 C9 H9A 109.2
C10 C9 H9B 109.2
C2 C9 H9B 109.2
H9A C9 H9B 107.9
C9 C10 S1 110.57(11)
C9 C10 H10A 109.5
S1 C10 H10A 109.5
C9 C10 H10B 109.5
S1 C10 H10B 109.5
H10A C10 H10B 108.1
C16 C11 C12 121.48(17)
C16 C11 S1 119.01(13)
C12 C11 S1 119.47(14)
C11 C12 C13 118.70(19)
C11 C12 H12 120.7
C13 C12 H12 120.7
C14 C13 C12 120.2(2)
C14 C13 H13 119.9
C12 C13 H13 119.9
C15 C14 C13 120.8(2)
C15 C14 H14 119.6
C13 C14 H14 119.6
C14 C15 C16 119.9(2)
C14 C15 H15 120.0
C16 C15 H15 120.0
C11 C16 C15 118.85(19)
C11 C16 H16 120.6
C15 C16 H16 120.6
C22 C21 C26 116.93(17)
C22 C21 C3 120.32(15)
C26 C21 C3 122.70(16)
C23 C22 C21 121.83(17)
C23 C22 H22 119.1
C21 C22 H22 119.1
C22 C23 C24 120.24(18)
C22 C23 H23 119.9
C24 C23 H23 119.9
O3 C24 C23 115.73(17)
O3 C24 C25 124.70(18)
C23 C24 C25 119.55(17)
C24 C25 C26 119.51(17)
C24 C25 H25 120.2
C26 C25 H25 120.2
C25 C26 C21 121.92(17)
C25 C26 H26 119.0
C21 C26 H26 119.0
O3 C27 H27A 109.5
O3 C27 H27B 109.5
H27A C27 H27B 109.5
O3 C27 H27C 109.5
H27A C27 H27C 109.5
H27B C27 H27C 109.5

loop_
_geom_bond_atom_site_label_1
_geom_bond_atom_site_label_2
_geom_bond_distance
S1 O1 1.4283(14)
S1 O2 1.4386(14)
S1 C11 1.7700(17)
S1 C10 1.7750(17)
O3 C24 1.371(2)
O3 C27 1.401(3)
N1 C7 1.462(2)
N1 C2 1.463(2)
N1 C6 1.467(2)
N2 C8 1.133(2)
C2 C8 1.504(2)
C2 C9 1.552(2)
C2 C3 1.563(2)
C3 C21 1.519(2)
C3 C4 1.537(2)
C3 H3 0.9800
C4 C5 1.517(3)
C5 C6 1.511(3)
C5 H5A 0.9700
C5 H5B 0.9700
C6 H6A 0.9700
C6 H6B 0.9700
C7 H7A 0.9600
C7 H7B 0.9600
C7 H7C 0.9600
C9 C10 1.530(2)
C9 H9A 0.9700
C9 H9B 0.9700
C10 H10A 0.9700
C10 H10B 0.9700
C11 C16 1.380(2)
C11 C12 1.380(2)
C12 C13 1.383(3)
C12 H12 0.9300
C13 C14 1.372(4)
C13 H13 0.9300
C14 C15 1.371(3)
C14 H14 0.9300
C15 C16 1.386(3)
C15 H15 0.9300
C16 H16 0.9300
C21 C22 1.391(3)
C21 C26 1.394(2)
C22 C23 1.379(3)
C22 H22 0.9300
C23 C24 1.383(3)
C23 H23 0.9300
C24 C25 1.384(3)
C25 C26 1.390(3)
C25 H25 0.9300
C26 H26 0.9300
C27 H27A 0.9600
C27 H27B 0.9600
C27 H27C 0.9600

loop_
_geom_torsion_atom_site_label_1
_geom_torsion_atom_site_label_2
_geom_torsion_atom_site_label_3
_geom_torsion_atom_site_label_4
_geom_torsion
C7 N1 C2 C8 60.26(19)
C6 N1 C2 C8 -66.46(18)
C7 N1 C2 C9 -56.33(18)
C6 N1 C2 C9 176.95(14)
C7 N1 C2 C3 -179.76(14)
C6 N1 C2 C3 53.53(18)
N1 C2 C3 C21 179.62(13)
C8 C2 C3 C21 -59.52(17)
C9 C2 C3 C21 56.42(17)
N1 C2 C3 C4 -52.06(18)
C8 C2 C3 C4 68.80(18)
C9 C2 C3 C4 -175.26(14)
C21 C3 C4 C5 -176.48(16)
C2 C3 C4 C5 54.6(2)
C3 C4 C5 C6 -57.5(2)
C7 N1 C6 C5 174.08(17)
C2 N1 C6 C5 -56.9(2)
C4 C5 C6 N1 57.9(2)
N1 C2 C8 N2 -23(3)
C9 C2 C8 N2 96(3)
C3 C2 C8 N2 -145(3)
N1 C2 C9 C10 -52.30(17)
C8 C2 C9 C10 -171.37(13)
C3 C2 C9 C10 71.10(16)
C2 C9 C10 S1 -170.44(11)
O1 S1 C10 C9 60.41(14)
O2 S1 C10 C9 -69.44(14)
C11 S1 C10 C9 175.38(12)
O1 S1 C11 C16 14.08(17)
O2 S1 C11 C16 143.85(15)
C10 S1 C11 C16 -101.19(15)
O1 S1 C11 C12 -168.45(15)
O2 S1 C11 C12 -38.68(17)
C10 S1 C11 C12 76.28(16)
C16 C11 C12 C13 -1.1(3)
S1 C11 C12 C13 -178.54(17)
C11 C12 C13 C14 -0.3(4)
C12 C13 C14 C15 1.5(4)
C13 C14 C15 C16 -1.2(4)
C12 C11 C16 C15 1.4(3)
S1 C11 C16 C15 178.82(16)
C14 C15 C16 C11 -0.2(3)
C4 C3 C21 C22 138.23(17)
C2 C3 C21 C22 -94.50(18)
C4 C3 C21 C26 -39.0(2)
C2 C3 C21 C26 88.25(19)
C26 C21 C22 C23 0.2(3)
C3 C21 C22 C23 -177.24(17)
C21 C22 C23 C24 1.1(3)
C27 O3 C24 C23 -165.1(2)
C27 O3 C24 C25 13.6(3)
C22 C23 C24 O3 177.27(19)
C22 C23 C24 C25 -1.5(3)
O3 C24 C25 C26 -178.03(19)
C23 C24 C25 C26 0.6(3)
C24 C25 C26 C21 0.7(3)
C22 C21 C26 C25 -1.1(3)
C3 C21 C26 C25 176.27(17)
